data_4109835
loop_
_publ_author_name
'Anne-Laure Barra'
'Andrea Caneschi'
'Andrea Cornia'
'Dante Gatteschi'
'Lapo Gorini'
'Leo-Philipp Heiniger'
'Roberta Sessoli'
'Lorenzo Sorace'

_publ_section_title
;
 The Origin of Transverse Anisotropy in Axially Symmetric Single Molecule
 Magnets
;
_journal_name_full 'Journal of the American Chemical Society'
_journal_page_first 10754
_journal_page_last 10762
_journal_paper_doi 10.1021/ja0717921
_journal_volume 129
_journal_year 2007
_chemical_absolute_configuration ad
_chemical_formula_moiety 'C100 H188 Mn12 O48, C1 H3 O1'
_chemical_formula_sum 'C101 H191 Mn12 O49'
_chemical_formula_weight 2848.8
_chemical_name_common Mn12tert-butyl-acetate
_chemical_name_systematic
;
 ?
;
_space_group_IT_number 82
_symmetry_cell_setting tetragonal
_symmetry_space_group_name_Hall 'I -4'
_symmetry_space_group_name_H-M 'I -4'
_atom_sites_solution_hydrogens geom
_atom_sites_solution_primary direct
_atom_sites_solution_secondary difmap
_audit_conform_dict_location ftp://ftp.iucr.org/pub/cif_core.dic
_audit_conform_dict_name cif_core.dic
_audit_conform_dict_version 2.3
_audit_creation_date 2007-01-17T17:04:27-00:00
_audit_creation_method 'WinGX routine CIF_UPDATE'
_cell_angle_alpha 90.000
_cell_angle_beta 90.000
_cell_angle_gamma 90.000
_cell_formula_units_Z 2
_cell_length_a 21.481(5)
_cell_length_b 21.481(5)
_cell_length_c 15.148(5)
_cell_measurement_reflns_used 10255
_cell_measurement_temperature 150(2)
_cell_measurement_theta_max 26.08
_cell_measurement_theta_min 4.25
_cell_volume 6990(3)
_computing_cell_refinement 'Crysalis RED, Oxford Diffraction Ltd.'
_computing_data_collection 'Crysalis CCD, Oxford Diffraction Ltd.'
_computing_data_reduction 'Crysalis RED, Oxford Diffraction Ltd.'
_computing_molecular_graphics 'ORTEP32 (Farrugia 1992)'
_computing_structure_refinement 'SHELXL-97 (Sheldrick, 1997)'
_computing_structure_solution 'SIR 97 (Altomare at al.,1997)'
_diffrn_ambient_temperature 150(2)
_diffrn_measured_fraction_theta_full 0.925
_diffrn_measured_fraction_theta_max 0.841
_diffrn_measurement_device_type 'CCD area detector'
_diffrn_measurement_method 'omega-2 theta scan'
_diffrn_radiation_monochromator graphite
_diffrn_radiation_type MoK\a
_diffrn_radiation_wavelength 0.71073
_diffrn_reflns_av_R_equivalents 0.0296
_diffrn_reflns_av_unetI/netI 0.0361
_diffrn_reflns_limit_h_max 15
_diffrn_reflns_limit_h_min -25
_diffrn_reflns_limit_k_max 25
_diffrn_reflns_limit_k_min -20
_diffrn_reflns_limit_l_max 18
_diffrn_reflns_limit_l_min -10
_diffrn_reflns_number 10255
_diffrn_reflns_theta_full 25
_diffrn_reflns_theta_max 26.08
_diffrn_reflns_theta_min 4.24
_exptl_absorpt_coefficient_mu 1.119
_exptl_absorpt_correction_T_max 0.895
_exptl_absorpt_correction_T_min 0.774
_exptl_absorpt_correction_type empirical
_exptl_absorpt_process_details
;
        'abspack(Crysalis RED,Oxford diffraction Ltd.)'
;
_exptl_crystal_colour brown
_exptl_crystal_density_diffrn 1.352
_exptl_crystal_description prismatic
_exptl_crystal_F_000 2978.0
_exptl_crystal_size_max 0.6
_exptl_crystal_size_mid 0.1
_exptl_crystal_size_min 0.1
_refine_diff_density_max 1.333
_refine_diff_density_min -0.557
_refine_diff_density_rms 0.110
_refine_ls_abs_structure_details 'Flack H D (1983), Acta Cryst. A39, 876-881 2312 Friedel pairs '
_refine_ls_abs_structure_Flack -0.04(3)
_refine_ls_extinction_method none
_refine_ls_goodness_of_fit_ref 1.167
_refine_ls_hydrogen_treatment constr
_refine_ls_matrix_type full
_refine_ls_number_parameters 379
_refine_ls_number_reflns 5344
_refine_ls_number_restraints 1
_refine_ls_restrained_S_all 1.167
_refine_ls_R_factor_all 0.0686
_refine_ls_R_factor_gt 0.0568
_refine_ls_shift/su_max 0.006
_refine_ls_shift/su_mean 0.000
_refine_ls_structure_factor_coef Fsqd
_refine_ls_weighting_details 'calc w=1/[\s^2^(Fo^2^)+(0.0875P)^2^+22.6218P] where P=(Fo^2^+2Fc^2^)/3'
_refine_ls_weighting_scheme calc
_refine_ls_wR_factor_gt 0.1450
_refine_ls_wR_factor_ref 0.1632
_reflns_number_gt 4465
_reflns_number_total 5344
_reflns_threshold_expression >2sigma(I)
_cod_data_source_file ja0717921si20070314_104831.cif
_cod_data_source_block raccolta150ksw1_2fin
_cod_database_code 4109835

loop_
_symmetry_equiv_pos_as_xyz
'x, y, z'
'-x, -y, z'
'y, -x, -z'
'-y, x, -z'
'x+1/2, y+1/2, z+1/2'
'-x+1/2, -y+1/2, z+1/2'
'y+1/2, -x+1/2, -z+1/2'
'-y+1/2, x+1/2, -z+1/2'

loop_
_atom_site_label
_atom_site_type_symbol
_atom_site_fract_x
_atom_site_fract_y
_atom_site_fract_z
_atom_site_U_iso_or_equiv
_atom_site_adp_type
_atom_site_occupancy
_atom_site_symmetry_multiplicity
_atom_site_calc_flag
_atom_site_refinement_flags
Mn1 Mn 0.06795(4) 0.00293(4) 0.93632(6) 0.0222(2) Uani 1 1 d .
Mn2 Mn 0.13058(4) 0.14477(4) 0.99642(6) 0.0264(3) Uani 1 1 d .
Mn3 Mn 0.19672(4) 0.01148(4) 0.93312(7) 0.0269(2) Uani 1 1 d .
O1 O 0.05826(16) 0.00314(16) 1.0617(3) 0.0164(8) Uani 1 1 d .
O2 O 0.12767(18) 0.06606(17) 0.9418(3) 0.0230(8) Uani 1 1 d .
O12 O 0.0910(2) 0.1929(2) 0.8793(3) 0.0373(11) Uani 1 1 d .
O4 O 0.0718(2) 0.0009(2) 0.8112(3) 0.0335(11) Uani 1 1 d .
O5 O 0.1757(2) 0.0025(2) 0.7936(3) 0.0365(11) Uani 1 1 d .
O6 O 0.2194(2) 0.0210(2) 1.0706(3) 0.0358(11) Uani 1 1 d .
O10 O 0.0465(2) 0.2650(2) 1.0785(4) 0.0376(12) Uani 1 1 d .
O3 O 0.13593(19) -0.05082(18) 0.9505(3) 0.0243(9) Uani 1 1 d .
O7 O 0.1818(2) 0.1142(2) 1.1081(3) 0.0411(12) Uani 1 1 d .
O9 O 0.2577(2) 0.0756(2) 0.9047(3) 0.0368(12) Uani 1 1 d .
O11 O 0.1417(2) 0.2283(2) 1.0478(3) 0.0391(12) Uani 1 1 d .
O8 O 0.2101(2) 0.1652(2) 0.9376(4) 0.0398(11) Uani 1 1 d .
C11 C 0.1337(3) 0.3317(3) 1.0997(5) 0.0412(18) Uani 1 1 d .
H11A H 0.1701 0.3394 1.0612 0.049 Uiso 1 1 calc R
H11B H 0.1496 0.3269 1.1607 0.049 Uiso 1 1 calc R
C8 C 0.3116(3) 0.1704(3) 0.8800(5) 0.0423(18) Uani 1 1 d .
H8B H 0.3350 0.1453 0.8363 0.051 Uiso 1 1 calc R
H8A H 0.2978 0.2089 0.8501 0.051 Uiso 1 1 calc R
C12 C 0.0928(4) 0.3901(4) 1.0976(6) 0.047(2) Uani 1 1 d .
C4 C 0.2091(3) 0.0645(3) 1.1248(5) 0.0358(16) Uani 1 1 d .
C5 C 0.2327(5) 0.0524(4) 1.2175(6) 0.058(2) Uani 1 1 d .
H5B H 0.2106 0.0153 1.2402 0.070 Uiso 1 1 calc R
H5A H 0.2773 0.0413 1.2129 0.070 Uiso 1 1 calc R
C13 C 0.1198(4) 0.2450(4) 0.8366(6) 0.051(2) Uani 1 1 d .
H13B H 0.1252 0.2789 0.8792 0.077 Uiso 1 1 calc R
H13C H 0.0933 0.2593 0.7879 0.077 Uiso 1 1 calc R
H13A H 0.1604 0.2325 0.8133 0.077 Uiso 1 1 calc R
C2 C 0.1120(4) 0.0080(3) 0.6663(4) 0.0381(16) Uani 1 1 d .
H2B H 0.0698 -0.0075 0.6521 0.046 Uiso 1 1 calc R
H2A H 0.1424 -0.0190 0.6355 0.046 Uiso 1 1 calc R
C3 C 0.1186(4) 0.0752(4) 0.6312(5) 0.0498(19) Uani 1 1 d .
C9 C 0.3549(4) 0.1877(4) 0.9539(7) 0.058(2) Uani 1 1 d .
C122 C 0.0430(4) 0.3884(4) 1.1709(7) 0.061(3) Uani 1 1 d .
H12D H 0.0177 0.4263 1.1681 0.092 Uiso 1 1 calc R
H12E H 0.0634 0.3858 1.2287 0.092 Uiso 1 1 calc R
H12F H 0.0163 0.3519 1.1626 0.092 Uiso 1 1 calc R
C1 C 0.1224(4) 0.0028(3) 0.7652(4) 0.0363(17) Uani 1 1 d .
C10 C 0.1053(3) 0.2695(3) 1.0722(4) 0.0302(14) Uani 1 1 d .
C31 C 0.0698(6) 0.1159(5) 0.6760(6) 0.074(3) Uani 1 1 d .
H3B H 0.0802 0.1207 0.7387 0.112 Uiso 1 1 calc R
H3A H 0.0288 0.0964 0.6705 0.112 Uiso 1 1 calc R
H3C H 0.0691 0.1570 0.6477 0.112 Uiso 1 1 calc R
C91 C 0.3215(5) 0.2325(5) 1.0178(8) 0.079(3) Uani 1 1 d .
H9C H 0.3149 0.2727 0.9886 0.119 Uiso 1 1 calc R
H9A H 0.3473 0.2385 1.0706 0.119 Uiso 1 1 calc R
H9B H 0.2813 0.2148 1.0349 0.119 Uiso 1 1 calc R
C121 C 0.0636(5) 0.3987(4) 1.0091(8) 0.067(3) Uani 1 1 d .
H12A H 0.0424 0.4390 1.0070 0.101 Uiso 1 1 calc R
H12C H 0.0333 0.3653 0.9987 0.101 Uiso 1 1 calc R
H12B H 0.0959 0.3972 0.9634 0.101 Uiso 1 1 calc R
C63 C 0.2563(6) 0.0771(6) 1.3729(7) 0.085(4) Uani 1 1 d .
H6H H 0.2316 0.0417 1.3941 0.127 Uiso 1 1 calc R
H6G H 0.2566 0.1099 1.4178 0.127 Uiso 1 1 calc R
H6I H 0.2990 0.0634 1.3613 0.127 Uiso 1 1 calc R
C62 C 0.1567(4) 0.1172(5) 1.3038(6) 0.064(2) Uani 1 1 d .
H6D H 0.1384 0.1370 1.2516 0.095 Uiso 1 1 calc R
H6E H 0.1531 0.1453 1.3545 0.095 Uiso 1 1 calc R
H6F H 0.1346 0.0783 1.3164 0.095 Uiso 1 1 calc R
C33 C 0.1054(5) 0.0742(5) 0.5330(5) 0.071(3) Uani 1 1 d .
H3H H 0.1031 0.1170 0.5109 0.106 Uiso 1 1 calc R
H3I H 0.0657 0.0531 0.5223 0.106 Uiso 1 1 calc R
H3G H 0.1388 0.0519 0.5024 0.106 Uiso 1 1 calc R
C123 C 0.1361(5) 0.4455(4) 1.1156(8) 0.076(3) Uani 1 1 d .
H12I H 0.1690 0.4467 1.0708 0.114 Uiso 1 1 calc R
H12H H 0.1549 0.4410 1.1742 0.114 Uiso 1 1 calc R
H12G H 0.1120 0.4843 1.1133 0.114 Uiso 1 1 calc R
C92 C 0.4106(4) 0.2234(5) 0.9158(10) 0.090(4) Uani 1 1 d .
H9E H 0.4240 0.2036 0.8607 0.134 Uiso 1 1 calc R
H9F H 0.4449 0.2228 0.9584 0.134 Uiso 1 1 calc R
H9D H 0.3984 0.2666 0.9040 0.134 Uiso 1 1 calc R
C7 C 0.2548(3) 0.1340(3) 0.9083(5) 0.0378(17) Uani 1 1 d .
C32 C 0.1832(5) 0.0999(6) 0.6480(9) 0.094(4) Uani 1 1 d .
H3F H 0.2140 0.0682 0.6321 0.140 Uiso 1 1 calc R
H3D H 0.1876 0.1105 0.7106 0.140 Uiso 1 1 calc R
H3E H 0.1900 0.1373 0.6122 0.140 Uiso 1 1 calc R
C93 C 0.3795(5) 0.1307(6) 0.9997(10) 0.096(4) Uani 1 1 d .
H9I H 0.3463 0.1120 1.0353 0.143 Uiso 1 1 calc R
H9H H 0.4143 0.1424 1.0380 0.143 Uiso 1 1 calc R
H9G H 0.3938 0.1006 0.9555 0.143 Uiso 1 1 calc R
C61 C 0.2589(6) 0.1633(5) 1.2597(8) 0.084(3) Uani 1 1 d .
H6A H 0.3011 0.1544 1.2387 0.126 Uiso 1 1 calc R
H6C H 0.2610 0.1911 1.3109 0.126 Uiso 1 1 calc R
H6B H 0.2350 0.1835 1.2125 0.126 Uiso 1 1 calc R
C6 C 0.2270(5) 0.1028(5) 1.2860(6) 0.063(2) Uani 1 1 d .
O1S O 0.0000 0.5000 0.7500 0.188(12) Uiso 1 4 d SD
C1S C 0.028(7) 0.440(3) 0.739(9) 0.25(6) Uiso 0.25 1 d PD
H11S H -0.0052 0.4085 0.7305 0.381 Uiso 0.25 1 calc PR
H12S H 0.0516 0.4290 0.7924 0.381 Uiso 0.25 1 calc PR
H13S H 0.0554 0.4399 0.6880 0.381 Uiso 0.25 1 calc PR

loop_
_atom_site_aniso_label
_atom_site_aniso_U_11
_atom_site_aniso_U_22
_atom_site_aniso_U_33
_atom_site_aniso_U_23
_atom_site_aniso_U_13
_atom_site_aniso_U_12
Mn1 0.0197(5) 0.0195(5) 0.0274(4) 0.0006(4) 0.0014(4) 0.0000(4)
Mn2 0.0207(5) 0.0207(5) 0.0379(5) -0.0013(4) 0.0007(4) -0.0011(4)
Mn3 0.0211(5) 0.0217(5) 0.0378(5) 0.0003(4) 0.0023(4) 0.0009(4)
O1 0.0113(19) 0.0147(19) 0.0233(18) 0.0012(17) -0.0002(17) 0.0002(15)
O2 0.022(2) 0.0141(19) 0.033(2) 0.0036(18) 0.0026(19) 0.0008(17)
O12 0.039(3) 0.031(3) 0.042(3) 0.012(2) 0.001(2) -0.001(2)
O4 0.036(3) 0.036(3) 0.029(2) -0.0011(19) 0.002(2) -0.002(2)
O5 0.027(3) 0.041(3) 0.042(3) 0.003(2) 0.011(2) 0.000(2)
O6 0.044(3) 0.031(2) 0.032(2) -0.005(2) -0.007(2) 0.004(2)
O10 0.023(2) 0.020(2) 0.070(3) -0.006(2) 0.006(2) -0.0004(19)
O3 0.022(2) 0.017(2) 0.033(2) -0.0016(18) 0.0003(18) 0.0051(17)
O7 0.046(3) 0.029(3) 0.048(3) -0.002(2) -0.012(2) 0.002(2)
O9 0.020(2) 0.027(3) 0.063(3) 0.003(2) 0.003(2) 0.0032(19)
O11 0.032(3) 0.028(2) 0.058(3) -0.006(2) 0.007(2) -0.002(2)
O8 0.026(2) 0.036(3) 0.058(3) -0.002(3) 0.009(2) 0.002(2)
C11 0.031(4) 0.031(4) 0.061(4) -0.017(3) -0.004(3) 0.001(3)
C8 0.028(4) 0.031(4) 0.068(5) -0.001(4) 0.020(4) -0.002(3)
C12 0.041(4) 0.031(4) 0.071(5) -0.011(4) 0.002(4) -0.007(3)
C4 0.033(4) 0.037(4) 0.037(4) 0.002(3) -0.002(3) 0.003(3)
C5 0.068(6) 0.053(5) 0.053(5) -0.009(4) -0.010(4) 0.007(5)
C13 0.046(5) 0.043(5) 0.065(5) 0.021(4) 0.010(4) -0.005(4)
C2 0.041(4) 0.036(4) 0.037(3) -0.005(3) 0.007(3) 0.002(3)
C3 0.043(4) 0.057(5) 0.049(4) 0.009(4) 0.004(4) -0.002(4)
C9 0.034(4) 0.034(4) 0.105(7) 0.002(4) -0.004(5) 0.000(3)
C122 0.054(5) 0.034(4) 0.096(7) -0.024(5) 0.022(5) -0.014(4)
C1 0.052(5) 0.023(4) 0.033(3) -0.001(3) 0.005(3) -0.005(3)
C10 0.034(4) 0.030(3) 0.027(3) -0.002(3) 0.002(3) -0.004(3)
C31 0.113(9) 0.057(6) 0.053(5) 0.015(5) 0.003(6) 0.034(6)
C91 0.057(6) 0.076(7) 0.104(8) -0.035(6) -0.002(6) -0.025(5)
C121 0.072(6) 0.039(5) 0.091(7) 0.017(5) 0.006(6) -0.005(4)
C63 0.080(7) 0.113(9) 0.061(6) -0.020(6) -0.027(6) 0.015(7)
C62 0.058(6) 0.073(6) 0.059(5) -0.013(5) -0.004(5) 0.013(5)
C33 0.098(8) 0.072(7) 0.042(4) 0.019(4) -0.002(5) 0.006(6)
C123 0.063(6) 0.030(4) 0.135(9) -0.024(5) 0.015(6) -0.017(4)
C92 0.021(4) 0.052(5) 0.195(14) -0.010(7) 0.013(6) -0.007(4)
C7 0.024(4) 0.040(4) 0.049(4) 0.005(3) -0.003(3) -0.002(3)
C32 0.075(7) 0.088(8) 0.118(9) 0.059(7) -0.029(7) -0.036(6)
C93 0.070(7) 0.087(8) 0.130(10) 0.021(8) -0.038(8) -0.007(6)
C61 0.098(9) 0.077(7) 0.077(7) -0.024(6) -0.009(6) -0.016(7)
C6 0.061(6) 0.075(6) 0.052(5) -0.016(5) -0.016(4) -0.005(5)

loop_
_geom_angle_atom_site_label_1
_geom_angle_atom_site_label_2
_geom_angle_atom_site_label_3
_geom_angle
_geom_angle_site_symmetry_1
_geom_angle_site_symmetry_3
O2 Mn1 O3 84.67(18) . .
O2 Mn1 O4 91.79(19) . .
O3 Mn1 O4 93.79(19) . .
O2 Mn1 O1 91.64(17) . .
O3 Mn1 O1 88.42(16) . .
O4 Mn1 O1 176.08(19) . .
O2 Mn1 O1 175.26(17) . 3_557
O3 Mn1 O1 98.16(16) . 3_557
O4 Mn1 O1 91.82(19) . 3_557
O1 Mn1 O1 84.66(17) . 3_557
O2 Mn1 O1 95.47(15) . 4_557
O3 Mn1 O1 172.52(17) . 4_557
O4 Mn1 O1 93.68(19) . 4_557
O1 Mn1 O1 84.10(17) . 4_557
O1 Mn1 O1 81.23(16) 3_557 4_557
O2 Mn1 Mn3 42.93(12) . .
O3 Mn1 Mn3 42.72(13) . .
O4 Mn1 Mn3 86.58(15) . .
O1 Mn1 Mn3 97.23(12) . .
O1 Mn1 Mn3 140.45(11) 3_557 .
O1 Mn1 Mn3 138.31(11) 4_557 .
O2 Mn1 Mn1 134.39(14) . 3_557
O3 Mn1 Mn1 88.57(13) . 3_557
O4 Mn1 Mn1 133.71(15) . 3_557
O1 Mn1 Mn1 43.03(11) . 3_557
O1 Mn1 Mn1 42.31(12) 3_557 3_557
O1 Mn1 Mn1 86.01(11) 4_557 3_557
Mn3 Mn1 Mn1 122.72(5) . 3_557
O2 Mn1 Mn1 88.89(13) . 4_557
O3 Mn1 Mn1 130.24(13) . 4_557
O4 Mn1 Mn1 135.78(15) . 4_557
O1 Mn1 Mn1 42.42(11) . 4_557
O1 Mn1 Mn1 86.38(11) 3_557 4_557
O1 Mn1 Mn1 42.36(11) 4_557 4_557
Mn3 Mn1 Mn1 121.10(5) . 4_557
Mn1 Mn1 Mn1 62.24(4) 3_557 4_557
O2 Mn1 Mn1 135.82(13) . 2
O3 Mn1 Mn1 138.77(13) . 2
O4 Mn1 Mn1 92.45(15) . 2
O1 Mn1 Mn1 83.76(11) . 2
O1 Mn1 Mn1 40.89(11) 3_557 2
O1 Mn1 Mn1 40.37(11) 4_557 2
Mn3 Mn1 Mn1 178.33(5) . 2
Mn1 Mn1 Mn1 58.88(2) 3_557 2
Mn1 Mn1 Mn1 58.88(2) 4_557 2
O2 Mn2 O3 93.79(17) . 4_557
O2 Mn2 O11 174.30(19) . .
O3 Mn2 O11 91.90(19) 4_557 .
O2 Mn2 O8 91.71(19) . .
O3 Mn2 O8 172.52(19) 4_557 .
O11 Mn2 O8 82.6(2) . .
O2 Mn2 O7 95.14(18) . .
O3 Mn2 O7 95.70(19) 4_557 .
O11 Mn2 O7 84.5(2) . .
O8 Mn2 O7 88.8(2) . .
O2 Mn2 O12 93.14(18) . .
O3 Mn2 O12 92.26(18) 4_557 .
O11 Mn2 O12 86.4(2) . .
O8 Mn2 O12 82.4(2) . .
O7 Mn2 O12 168.10(19) . .
O3 Mn3 O2 83.54(17) . .
O3 Mn3 O10 94.63(18) . 3_557
O2 Mn3 O10 177.65(19) . 3_557
O3 Mn3 O9 175.2(2) . .
O2 Mn3 O9 96.00(18) . .
O10 Mn3 O9 85.69(19) 3_557 .
O3 Mn3 O6 95.13(18) . .
O2 Mn3 O6 92.96(18) . .
O10 Mn3 O6 88.7(2) 3_557 .
O9 Mn3 O6 89.7(2) . .
O3 Mn3 O5 85.90(17) . .
O2 Mn3 O5 87.70(18) . .
O10 Mn3 O5 90.7(2) 3_557 .
O9 Mn3 O5 89.3(2) . .
O6 Mn3 O5 178.83(19) . .
O3 Mn3 Mn1 42.33(12) . .
O2 Mn3 Mn1 42.18(12) . .
O10 Mn3 Mn1 135.75(13) 3_557 .
O9 Mn3 Mn1 136.17(14) . .
O6 Mn3 Mn1 102.48(13) . .
O5 Mn3 Mn1 78.65(13) . .
Mn1 O1 Mn1 95.28(17) . 4_557
Mn1 O1 Mn1 94.61(17) . 3_557
Mn1 O1 Mn1 98.74(16) 4_557 3_557
Mn1 O2 Mn2 134.0(2) . .
Mn1 O2 Mn3 94.89(17) . .
Mn2 O2 Mn3 124.1(2) . .
C13 O12 Mn2 124.0(5) . .
C1 O4 Mn1 125.1(4) . .
C1 O5 Mn3 122.5(4) . .
C4 O6 Mn3 131.3(4) . .
C10 O10 Mn3 133.8(4) . 4_557
Mn1 O3 Mn3 94.95(18) . .
Mn1 O3 Mn2 132.9(2) . 3_557
Mn3 O3 Mn2 128.9(2) . 3_557
C4 O7 Mn2 132.2(5) . .
C7 O9 Mn3 131.5(4) . .
C10 O11 Mn2 133.8(4) . .
C7 O8 Mn2 134.8(5) . .
C10 C11 C12 118.8(6) . .
C10 C11 H11A 107.6 . .
C12 C11 H11A 107.6 . .
C10 C11 H11B 107.6 . .
C12 C11 H11B 107.6 . .
H11A C11 H11B 107.0 . .
C9 C8 C7 114.6(7) . .
C9 C8 H8B 108.6 . .
C7 C8 H8B 108.6 . .
C9 C8 H8A 108.6 . .
C7 C8 H8A 108.6 . .
H8B C8 H8A 107.6 . .
C121 C12 C11 111.2(7) . .
C121 C12 C123 108.6(8) . .
C11 C12 C123 106.6(7) . .
C121 C12 C122 111.0(7) . .
C11 C12 C122 111.3(7) . .
C123 C12 C122 108.1(7) . .
O7 C4 O6 125.8(7) . .
O7 C4 C5 119.5(7) . .
O6 C4 C5 114.6(6) . .
C6 C5 C4 119.3(8) . .
C6 C5 H5B 107.5 . .
C4 C5 H5B 107.5 . .
C6 C5 H5A 107.5 . .
C4 C5 H5A 107.5 . .
H5B C5 H5A 107.0 . .
O12 C13 H13B 109.5 . .
O12 C13 H13C 109.5 . .
H13B C13 H13C 109.5 . .
O12 C13 H13A 109.5 . .
H13B C13 H13A 109.5 . .
H13C C13 H13A 109.5 . .
C1 C2 C3 113.2(6) . .
C1 C2 H2B 108.9 . .
C3 C2 H2B 108.9 . .
C1 C2 H2A 108.9 . .
C3 C2 H2A 108.9 . .
H2B C2 H2A 107.7 . .
C32 C3 C33 110.1(9) . .
C32 C3 C31 110.8(10) . .
C33 C3 C31 108.4(8) . .
C32 C3 C2 110.9(7) . .
C33 C3 C2 107.9(8) . .
C31 C3 C2 108.7(7) . .
C8 C9 C93 111.1(8) . .
C8 C9 C92 109.1(9) . .
C93 C9 C92 107.8(8) . .
C8 C9 C91 109.6(7) . .
C93 C9 C91 112.4(11) . .
C92 C9 C91 106.6(8) . .
C12 C122 H12D 109.5 . .
C12 C122 H12E 109.5 . .
H12D C122 H12E 109.5 . .
C12 C122 H12F 109.5 . .
H12D C122 H12F 109.5 . .
H12E C122 H12F 109.5 . .
O5 C1 O4 126.7(6) . .
O5 C1 C2 119.0(6) . .
O4 C1 C2 114.2(7) . .
O11 C10 O10 126.6(6) . .
O11 C10 C11 117.0(6) . .
O10 C10 C11 116.4(6) . .
C3 C31 H3B 109.5 . .
C3 C31 H3A 109.5 . .
H3B C31 H3A 109.5 . .
C3 C31 H3C 109.5 . .
H3B C31 H3C 109.5 . .
H3A C31 H3C 109.5 . .
C9 C91 H9C 109.5 . .
C9 C91 H9A 109.5 . .
H9C C91 H9A 109.5 . .
C9 C91 H9B 109.5 . .
H9C C91 H9B 109.5 . .
H9A C91 H9B 109.5 . .
C12 C121 H12A 109.5 . .
C12 C121 H12C 109.5 . .
H12A C121 H12C 109.5 . .
C12 C121 H12B 109.5 . .
H12A C121 H12B 109.5 . .
H12C C121 H12B 109.5 . .
C6 C63 H6H 109.5 . .
C6 C63 H6G 109.5 . .
H6H C63 H6G 109.5 . .
C6 C63 H6I 109.5 . .
H6H C63 H6I 109.5 . .
H6G C63 H6I 109.5 . .
C6 C62 H6D 109.5 . .
C6 C62 H6E 109.5 . .
H6D C62 H6E 109.5 . .
C6 C62 H6F 109.5 . .
H6D C62 H6F 109.5 . .
H6E C62 H6F 109.5 . .
C3 C33 H3H 109.5 . .
C3 C33 H3I 109.5 . .
H3H C33 H3I 109.5 . .
C3 C33 H3G 109.5 . .
H3H C33 H3G 109.5 . .
H3I C33 H3G 109.5 . .
C12 C123 H12I 109.5 . .
C12 C123 H12H 109.5 . .
H12I C123 H12H 109.5 . .
C12 C123 H12G 109.5 . .
H12I C123 H12G 109.5 . .
H12H C123 H12G 109.5 . .
C9 C92 H9E 109.5 . .
C9 C92 H9F 109.5 . .
H9E C92 H9F 109.5 . .
C9 C92 H9D 109.5 . .
H9E C92 H9D 109.5 . .
H9F C92 H9D 109.5 . .
O8 C7 O9 125.9(6) . .
O8 C7 C8 116.3(6) . .
O9 C7 C8 117.6(6) . .
C3 C32 H3F 109.5 . .
C3 C32 H3D 109.5 . .
H3F C32 H3D 109.5 . .
C3 C32 H3E 109.5 . .
H3F C32 H3E 109.5 . .
H3D C32 H3E 109.5 . .
C9 C93 H9I 109.5 . .
C9 C93 H9H 109.5 . .
H9I C93 H9H 109.5 . .
C9 C93 H9G 109.5 . .
H9I C93 H9G 109.5 . .
H9H C93 H9G 109.5 . .
C6 C61 H6A 109.5 . .
C6 C61 H6C 109.5 . .
H6A C61 H6C 109.5 . .
C6 C61 H6B 109.5 . .
H6A C61 H6B 109.5 . .
H6C C61 H6B 109.5 . .
C5 C6 C61 113.4(9) . .
C5 C6 C63 107.2(9) . .
C61 C6 C63 110.0(8) . .
C5 C6 C62 109.8(8) . .
C61 C6 C62 108.0(9) . .
C63 C6 C62 108.3(8) . .
C1S O1S C1S 90.7(12) 7_456 2_565
C1S O1S C1S 90.7(12) 7_456 .
C1S O1S C1S 167(10) 2_565 .
C1S O1S C1S 167(10) 7_456 8_556
C1S O1S C1S 90.7(13) 2_565 8_556
C1S O1S C1S 90.7(13) . 8_556
O1S C1S H11S 109.5 . .
O1S C1S H12S 109.5 . .
H11S C1S H12S 109.5 . .
O1S C1S H13S 109.5 . .
H11S C1S H13S 109.5 . .
H12S C1S H13S 109.5 . .

loop_
_geom_bond_atom_site_label_1
_geom_bond_atom_site_label_2
_geom_bond_distance
_geom_bond_site_symmetry_2
Mn1 O2 1.869(4) .
Mn1 O3 1.874(4) .
Mn1 O4 1.897(4) .
Mn1 O1 1.911(4) .
Mn1 O1 1.915(4) 3_557
Mn1 O1 1.935(4) 4_557
Mn2 O2 1.883(4) .
Mn2 O3 1.902(4) 4_557
Mn2 O11 1.971(5) .
Mn2 O8 1.976(5) .
Mn2 O7 2.122(5) .
Mn2 O12 2.223(5) .
Mn3 O3 1.888(4) .
Mn3 O2 1.895(4) .
Mn3 O10 1.931(4) 3_557
Mn3 O9 1.948(5) .
Mn3 O6 2.148(5) .
Mn3 O5 2.170(5) .
O12 C13 1.432(9) .
O4 C1 1.292(9) .
O5 C1 1.221(9) .
O6 C4 1.264(9) .
O10 C10 1.271(8) .
O7 C4 1.244(9) .
O9 C7 1.259(9) .
O11 C10 1.237(8) .
O8 C7 1.252(9) .
C11 C10 1.526(9) .
C11 C12 1.532(11) .
C11 H11A 0.9900 .
C11 H11B 0.9900 .
C8 C9 1.501(13) .
C8 C7 1.511(10) .
C8 H8B 0.9900 .
C8 H8A 0.9900 .
C12 C121 1.493(14) .
C12 C123 1.535(11) .
C12 C122 1.543(12) .
C4 C5 1.515(11) .
C5 C6 1.504(13) .
C5 H5B 0.9900 .
C5 H5A 0.9900 .
C13 H13B 0.9800 .
C13 H13C 0.9800 .
C13 H13A 0.9800 .
C2 C1 1.520(10) .
C2 C3 1.543(11) .
C2 H2B 0.9900 .
C2 H2A 0.9900 .
C3 C32 1.507(13) .
C3 C33 1.515(12) .
C3 C31 1.526(13) .
C9 C93 1.503(14) .
C9 C92 1.534(13) .
C9 C91 1.542(14) .
C122 H12D 0.9800 .
C122 H12E 0.9800 .
C122 H12F 0.9800 .
C31 H3B 0.9800 .
C31 H3A 0.9800 .
C31 H3C 0.9800 .
C91 H9C 0.9800 .
C91 H9A 0.9800 .
C91 H9B 0.9800 .
C121 H12A 0.9800 .
C121 H12C 0.9800 .
C121 H12B 0.9800 .
C63 C6 1.559(14) .
C63 H6H 0.9800 .
C63 H6G 0.9800 .
C63 H6I 0.9800 .
C62 C6 1.566(13) .
C62 H6D 0.9800 .
C62 H6E 0.9800 .
C62 H6F 0.9800 .
C33 H3H 0.9800 .
C33 H3I 0.9800 .
C33 H3G 0.9800 .
C123 H12I 0.9800 .
C123 H12H 0.9800 .
C123 H12G 0.9800 .
C92 H9E 0.9800 .
C92 H9F 0.9800 .
C92 H9D 0.9800 .
C32 H3F 0.9800 .
C32 H3D 0.9800 .
C32 H3E 0.9800 .
C93 H9I 0.9800 .
C93 H9H 0.9800 .
C93 H9G 0.9800 .
C61 C6 1.523(15) .
C61 H6A 0.9800 .
C61 H6C 0.9800 .
C61 H6B 0.9800 .
O1S C1S 1.437(10) .
C1S H11S 0.9800 .
C1S H12S 0.9800 .
C1S H13S 0.9800 .
